data_2228445
loop_
_publ_author_name
'Liu, Jia-Lu'
'Liu, Jian-Feng'
'Zhao, Guo-Liang'

_publ_section_title
;
 Bis[\m-2-(4-hydroxyphenyl)acetato]-\k^3^<i>O</i>,<i>O</i>':<i>O</i>;\k^3^<i>O</i>:<i>O</i>,<i>O</i>'-bis{aqua(4,4'-bipyridine-\k<i>N</i>)[2-(4-hydroxyphenyl)acetato-\k^2^<i>O</i>,<i>O</i>']samarium(III)}
 monohydrate
;
_journal_coeditor_code KJ2162
_journal_issue 12
_journal_name_full 'Acta Crystallographica Section E'
_journal_page_first m1511
_journal_page_last m1512
_journal_paper_doi 10.1107/S1600536810044454
_journal_volume 66
_journal_year 2010
_chemical_formula_iupac '[Sm2 (C8 H7 O3)6 (C10 H8 N2)2 (H2 O)2], H2 O'
_chemical_formula_moiety 'C68 H62 N4 O20 Sm2, H2 O'
_chemical_formula_sum 'C68 H64 N4 O21 Sm2'
_chemical_formula_weight 1573.96
_chemical_name_systematic
;
Bis[\m-2-(4-hydroxyphenyl)acetato]-
\k^3^<i>O</i>,<i>O</i>':<i>O</i>;\k^3^<i>O</i>:<i>O</i>,<i>O</i>'-
bis{aqua(4,4'-bipyridine-\k<i>N</i>)[2-(4-hydroxyphenyl)acetato-
\k^2^<i>O</i>,<i>O</i>']samarium(III)} monohydrate
;
_space_group_IT_number 2
_symmetry_cell_setting triclinic
_symmetry_space_group_name_Hall '-P 1'
_symmetry_space_group_name_H-M 'P -1'
_atom_sites_solution_hydrogens geom
_atom_sites_solution_primary direct
_atom_sites_solution_secondary difmap
_audit_creation_method <i>SHELXL97</i>
_cell_angle_alpha 83.6190(10)
_cell_angle_beta 72.0250(10)
_cell_angle_gamma 70.9410(10)
_cell_formula_units_Z 2
_cell_length_a 11.7589(3)
_cell_length_b 16.3141(4)
_cell_length_c 18.4618(5)
_cell_measurement_reflns_used 9956
_cell_measurement_temperature 296(2)
_cell_measurement_theta_max 27.70
_cell_measurement_theta_min 1.74
_cell_volume 3183.89(14)
_computing_cell_refinement 'SAINT (Bruker, 2006)'
_computing_data_collection 'APEX2 (Bruker, 2006)'
_computing_data_reduction 'SAINT (Bruker, 2006)'
_computing_molecular_graphics 'SHELXTL (Sheldrick, 2008)'
_computing_publication_material 'SHELXL97 (Sheldrick, 2008)'
_computing_structure_refinement 'SHELXL97 (Sheldrick, 2008)'
_computing_structure_solution 'SHELXS97 (Sheldrick, 2008)'
_diffrn_ambient_temperature 296(2)
_diffrn_measured_fraction_theta_full 0.987
_diffrn_measured_fraction_theta_max 0.987
_diffrn_measurement_device_type 'Bruker APEXII area-detector'
_diffrn_measurement_method 'phi and omega scans'
_diffrn_radiation_monochromator graphite
_diffrn_radiation_source 'fine-focus sealed tube'
_diffrn_radiation_type MoK\a
_diffrn_radiation_wavelength 0.71073
_diffrn_reflns_av_R_equivalents 0.0474
_diffrn_reflns_av_sigmaI/netI 0.0472
_diffrn_reflns_limit_h_max 15
_diffrn_reflns_limit_h_min -15
_diffrn_reflns_limit_k_max 21
_diffrn_reflns_limit_k_min -21
_diffrn_reflns_limit_l_max 24
_diffrn_reflns_limit_l_min -24
_diffrn_reflns_number 49293
_diffrn_reflns_theta_full 27.68
_diffrn_reflns_theta_max 27.68
_diffrn_reflns_theta_min 1.75
_exptl_absorpt_coefficient_mu 1.909
_exptl_absorpt_correction_T_max .941
_exptl_absorpt_correction_T_min .733
_exptl_absorpt_correction_type multi-scan
_exptl_absorpt_process_details '(SADABS; Sheldrick, 1996)'
_exptl_crystal_colour colourless
_exptl_crystal_density_diffrn 1.642
_exptl_crystal_density_method 'not measured'
_exptl_crystal_description block
_exptl_crystal_F_000 1584
_exptl_crystal_size_max 0.337
_exptl_crystal_size_mid 0.140
_exptl_crystal_size_min 0.032
_refine_diff_density_max 0.656
_refine_diff_density_min -0.719
_refine_ls_extinction_method none
_refine_ls_goodness_of_fit_ref 1.017
_refine_ls_hydrogen_treatment mixed
_refine_ls_matrix_type full
_refine_ls_number_parameters 875
_refine_ls_number_reflns 14715
_refine_ls_number_restraints 9
_refine_ls_restrained_S_all 1.016
_refine_ls_R_factor_all 0.0410
_refine_ls_R_factor_gt 0.0291
_refine_ls_shift/su_max 0.002
_refine_ls_shift/su_mean 0.000
_refine_ls_structure_factor_coef Fsqd
_refine_ls_weighting_details 'calc w=1/[\s^2^(Fo^2^)+(0.0236P)^2^+0.9930P] where P=(Fo^2^+2Fc^2^)/3'
_refine_ls_weighting_scheme calc
_refine_ls_wR_factor_gt 0.0641
_refine_ls_wR_factor_ref 0.0700
_reflns_number_gt 11851
_reflns_number_total 14715
_reflns_threshold_expression I>2sigma(I)
_cod_data_source_file kj2162.cif
_cod_data_source_block I
_cod_original_cell_volume 3183.90(14)
_cod_database_code 2228445
_cod_database_fobs_code 2228445

loop_
_symmetry_equiv_pos_as_xyz
'x, y, z'
'-x, -y, -z'

loop_
_atom_site_type_symbol
_atom_site_label
_atom_site_fract_x
_atom_site_fract_y
_atom_site_fract_z
_atom_site_U_iso_or_equiv
_atom_site_adp_type
_atom_site_calc_flag
_atom_site_refinement_flags
_atom_site_occupancy
_atom_site_disorder_assembly
_atom_site_disorder_group
Sm Sm1 0.271174(13) 0.364512(8) 0.283786(7) 0.02579(4) Uani d . 1 . .
Sm Sm2 0.131899(13) 0.206492(8) 0.195381(7) 0.02577(4) Uani d . 1 . .
N N1 0.3136(2) 0.51130(14) 0.28289(14) 0.0359(6) Uani d . 1 . .
N N2 0.3976(3) 0.92617(19) 0.2162(2) 0.0667(10) Uani d . 1 . .
N N3 0.0840(2) 0.06204(14) 0.18856(13) 0.0337(5) Uani d . 1 . .
N N4 0.0282(4) -0.36185(19) 0.2326(2) 0.0683(10) Uani d . 1 . .
C C1 0.2248(3) 0.51101(19) 0.51768(16) 0.0363(7) Uani d . 1 . .
C C2 0.3403(3) 0.5160(2) 0.47296(17) 0.0458(8) Uani d . 1 . .
H H2A 0.3962 0.4689 0.4433 0.055 Uiso calc R 1 . .
C C3 0.3750(3) 0.5896(2) 0.47116(19) 0.0505(8) Uani d . 1 . .
H H3A 0.4533 0.5918 0.4404 0.061 Uiso calc R 1 . .
C C4 0.2940(3) 0.6592(2) 0.51481(19) 0.0449(8) Uani d . 1 . .
C C5 0.1799(3) 0.6549(2) 0.56137(19) 0.0482(8) Uani d . 1 . .
H H5A 0.1261 0.7013 0.5926 0.058 Uiso calc R 1 . .
C C6 0.1449(3) 0.5823(2) 0.56210(18) 0.0445(8) Uani d . 1 . .
H H6A 0.0664 0.5808 0.5929 0.053 Uiso calc R 1 . .
C C7 0.1855(3) 0.4307(2) 0.52126(16) 0.0429(8) Uani d . 1 . .
H H7A 0.2316 0.3855 0.5497 0.052 Uiso calc R 1 . .
H H7B 0.0967 0.4440 0.5481 0.052 Uiso calc R 1 . .
C C8 0.2096(3) 0.39816(19) 0.44318(16) 0.0355(7) Uani d . 1 . .
C C9 0.6232(3) 0.08807(18) 0.30336(18) 0.0378(7) Uani d . 1 . .
C C10 0.6052(3) 0.0570(2) 0.37691(18) 0.0492(8) Uani d . 1 . .
H H10A 0.5938 0.0937 0.4154 0.059 Uiso calc R 1 . .
C C11 0.6033(3) -0.0276(2) 0.39568(18) 0.0494(8) Uani d . 1 . .
H H11A 0.5911 -0.0472 0.4459 0.059 Uiso calc R 1 . .
C C12 0.6199(3) -0.08171(18) 0.33913(17) 0.0394(7) Uani d . 1 . .
C C13 0.6364(3) -0.0518(2) 0.26524(17) 0.0438(8) Uani d . 1 . .
H H13A 0.6459 -0.0882 0.2270 0.053 Uiso calc R 1 . .
C C14 0.6389(3) 0.03153(19) 0.24766(17) 0.0432(7) Uani d . 1 . .
H H14A 0.6515 0.0506 0.1973 0.052 Uiso calc R 1 . .
C C15 0.6269(3) 0.17940(19) 0.2834(2) 0.0478(8) Uani d . 1 . .
H H15A 0.6939 0.1783 0.2367 0.057 Uiso calc R 1 . .
H H15B 0.6475 0.2005 0.3233 0.057 Uiso calc R 1 . .
C C16 0.5063(3) 0.24269(17) 0.27316(16) 0.0331(6) Uani d . 1 . .
C C17 0.2720(3) 0.4547(2) 0.01289(16) 0.0424(8) Uani d . 1 . .
C C18 0.1461(4) 0.5016(2) 0.02779(17) 0.0497(9) Uani d . 1 . .
H H18A 0.0861 0.4747 0.0537 0.060 Uiso calc R 1 . .
C C19 0.1070(3) 0.5873(2) 0.00524(17) 0.0453(8) Uani d . 1 . .
H H19A 0.0218 0.6177 0.0158 0.054 Uiso calc R 1 . .
C C20 0.1963(3) 0.62750(19) -0.03339(17) 0.0405(7) Uani d . 1 . .
C C21 0.3219(3) 0.58206(19) -0.04820(17) 0.0415(7) Uani d . 1 . .
H H21A 0.3820 0.6090 -0.0737 0.050 Uiso calc R 1 . .
C C22 0.3589(3) 0.4964(2) -0.02525(17) 0.0434(7) Uani d . 1 . .
H H22A 0.4442 0.4662 -0.0357 0.052 Uiso calc R 1 . .
C C23 0.3132(4) 0.3613(2) 0.03920(17) 0.0587(10) Uani d . 1 . .
H H23A 0.2587 0.3316 0.0315 0.070 Uiso calc R 1 . .
H H23B 0.3981 0.3328 0.0085 0.070 Uiso calc R 1 . .
C C24 0.3094(3) 0.35389(17) 0.12169(15) 0.0330(6) Uani d . 1 . .
C C25 0.1416(3) 0.11314(19) 0.47589(16) 0.0392(7) Uani d . 1 . .
C C26 0.0393(3) 0.1063(2) 0.53593(17) 0.0434(7) Uani d . 1 . .
H H26A -0.0293 0.1554 0.5521 0.052 Uiso calc R 1 . .
C C27 0.0378(3) 0.0273(2) 0.57213(17) 0.0421(7) Uani d . 1 . .
H H27A -0.0312 0.0238 0.6125 0.051 Uiso calc R 1 . .
C C28 0.1382(3) -0.04551(19) 0.54821(16) 0.0359(7) Uani d . 1 . .
C C29 0.2418(3) -0.0397(2) 0.48932(17) 0.0437(7) Uani d . 1 . .
H H29A 0.3106 -0.0888 0.4735 0.052 Uiso calc R 1 . .
C C30 0.2428(3) 0.0393(2) 0.45411(17) 0.0436(8) Uani d . 1 . .
H H30A 0.3131 0.0429 0.4148 0.052 Uiso calc R 1 . .
C C31 0.1430(4) 0.1978(2) 0.43418(17) 0.0461(8) Uani d . 1 . .
H H31A 0.2238 0.2058 0.4274 0.055 Uiso calc R 1 . .
H H31B 0.0791 0.2446 0.4657 0.055 Uiso calc R 1 . .
C C32 0.1204(3) 0.20483(17) 0.35761(15) 0.0311(6) Uani d . 1 . .
C C33 -0.2564(3) 0.48057(17) 0.24478(16) 0.0322(6) Uani d . 1 . .
C C34 -0.2139(3) 0.51863(19) 0.17454(17) 0.0400(7) Uani d . 1 . .
H H34A -0.1767 0.4845 0.1313 0.048 Uiso calc R 1 . .
C C35 -0.2258(3) 0.60528(19) 0.16781(17) 0.0412(7) Uani d . 1 . .
H H35A -0.1963 0.6290 0.1203 0.049 Uiso calc R 1 . .
C C36 -0.2815(3) 0.65783(18) 0.23124(17) 0.0390(7) Uani d . 1 . .
C C37 -0.3244(3) 0.62157(19) 0.30141(17) 0.0431(7) Uani d . 1 . .
H H37A -0.3622 0.6560 0.3445 0.052 Uiso calc R 1 . .
C C38 -0.3109(3) 0.53371(19) 0.30752(17) 0.0396(7) Uani d . 1 . .
H H38A -0.3394 0.5099 0.3552 0.048 Uiso calc R 1 . .
C C39 -0.2442(3) 0.38587(17) 0.25117(18) 0.0385(7) Uani d . 1 . .
H H39A -0.2896 0.3738 0.3026 0.046 Uiso calc R 1 . .
H H39B -0.2848 0.3736 0.2171 0.046 Uiso calc R 1 . .
C C40 -0.1118(3) 0.32472(17) 0.23337(15) 0.0309(6) Uani d . 1 . .
C C41 0.2359(3) 0.05195(19) -0.04822(16) 0.0395(7) Uani d . 1 . .
C C42 0.3536(3) 0.0011(2) -0.04455(16) 0.0430(7) Uani d . 1 . .
H H42A 0.4101 0.0278 -0.0405 0.052 Uiso calc R 1 . .
C C43 0.3896(3) -0.0878(2) -0.04677(17) 0.0458(8) Uani d . 1 . .
H H43A 0.4701 -0.1206 -0.0452 0.055 Uiso calc R 1 . .
C C44 0.3057(3) -0.1283(2) -0.05126(18) 0.0483(8) Uani d . 1 . .
C C45 0.1879(3) -0.0793(2) -0.05580(19) 0.0506(8) Uani d . 1 . .
H H45A 0.1316 -0.1062 -0.0598 0.061 Uiso calc R 1 . .
C C46 0.1538(3) 0.0102(2) -0.05431(17) 0.0466(8) Uani d . 1 . .
H H46A 0.0742 0.0431 -0.0575 0.056 Uiso calc R 1 . .
C C47 0.1936(3) 0.1500(2) -0.04211(17) 0.0464(8) Uani d . 1 . .
H H47A 0.2564 0.1724 -0.0781 0.056 Uiso calc R 1 . .
H H47B 0.1156 0.1742 -0.0556 0.056 Uiso calc R 1 . .
C C48 0.1739(3) 0.17845(18) 0.03700(16) 0.0358(7) Uani d . 1 . .
C C49 0.2317(3) 0.58065(18) 0.32245(17) 0.0385(7) Uani d . 1 . .
H H49A 0.1590 0.5745 0.3578 0.046 Uiso calc R 1 . .
C C50 0.2495(3) 0.66107(18) 0.31352(17) 0.0404(7) Uani d . 1 . .
H H50A 0.1897 0.7075 0.3426 0.048 Uiso calc R 1 . .
C C51 0.3563(3) 0.67260(18) 0.26136(17) 0.0377(7) Uani d . 1 . .
C C52 0.4429(3) 0.60032(19) 0.22209(19) 0.0455(8) Uani d . 1 . .
H H52A 0.5175 0.6044 0.1874 0.055 Uiso calc R 1 . .
C C53 0.4187(3) 0.52211(19) 0.23437(19) 0.0435(8) Uani d . 1 . .
H H53A 0.4787 0.4742 0.2074 0.052 Uiso calc R 1 . .
C C54 0.4496(4) 0.8649(2) 0.1638(3) 0.0724(13) Uani d . 1 . .
H H54A 0.4949 0.8787 0.1158 0.087 Uiso calc R 1 . .
C C55 0.4407(3) 0.7819(2) 0.1761(2) 0.0588(10) Uani d . 1 . .
H H55A 0.4788 0.7417 0.1371 0.071 Uiso calc R 1 . .
C C56 0.3751(3) 0.75940(19) 0.24675(19) 0.0427(8) Uani d . 1 . .
C C57 0.3238(4) 0.8221(2) 0.3018(2) 0.0613(10) Uani d . 1 . .
H H57A 0.2810 0.8096 0.3511 0.074 Uiso calc R 1 . .
C C58 0.3363(5) 0.9036(2) 0.2835(3) 0.0726(12) Uani d . 1 . .
H H58A 0.2988 0.9452 0.3214 0.087 Uiso calc R 1 . .
C C59 0.1697(3) -0.00447(18) 0.14641(17) 0.0406(7) Uani d . 1 . .
H H59A 0.2428 0.0042 0.1136 0.049 Uiso calc R 1 . .
C C60 0.1549(3) -0.08558(18) 0.14936(17) 0.0420(7) Uani d . 1 . .
H H60A 0.2165 -0.1294 0.1180 0.050 Uiso calc R 1 . .
C C61 0.0493(3) -0.10176(18) 0.19860(17) 0.0376(7) Uani d . 1 . .
C C62 -0.0413(3) -0.03205(19) 0.24020(18) 0.0417(7) Uani d . 1 . .
H H62A -0.1156 -0.0390 0.2729 0.050 Uiso calc R 1 . .
C C63 -0.0217(3) 0.04762(18) 0.23331(17) 0.0390(7) Uani d . 1 . .
H H63A -0.0850 0.0936 0.2611 0.047 Uiso calc R 1 . .
C C64 0.1071(5) -0.3394(2) 0.1717(2) 0.0729(13) Uani d . 1 . .
H H64A 0.1613 -0.3824 0.1370 0.088 Uiso calc R 1 . .
C C65 0.1141(4) -0.2559(2) 0.1565(2) 0.0635(11) Uani d . 1 . .
H H65A 0.1694 -0.2436 0.1116 0.076 Uiso calc R 1 . .
C C66 0.0382(3) -0.19087(19) 0.20833(19) 0.0445(8) Uani d . 1 . .
C C67 -0.0452(3) -0.2136(2) 0.2724(2) 0.0622(11) Uani d . 1 . .
H H67A -0.0988 -0.1725 0.3090 0.075 Uiso calc R 1 . .
C C68 -0.0474(4) -0.2986(2) 0.2811(3) 0.0751(14) Uani d . 1 . .
H H68A -0.1056 -0.3124 0.3236 0.090 Uiso calc R 1 . .
O O1W 0.0812(2) 0.45996(13) 0.25489(13) 0.0402(5) Uani d D 1 . .
O O1 0.3063(2) 0.33572(14) 0.41483(12) 0.0464(5) Uani d . 1 . .
O O2W 0.3290(2) 0.11013(13) 0.21451(13) 0.0413(5) Uani d D 1 . .
O O2 0.13551(19) 0.43506(13) 0.40444(11) 0.0393(5) Uani d . 1 . .
O O3 0.3309(2) 0.73187(16) 0.51131(16) 0.0669(7) Uani d . 1 . .
H H3B 0.2729 0.7703 0.5372 0.057(12) Uiso calc R 1 . .
O O3W 0.5581(3) 0.76686(17) 0.49096(15) 0.0579(6) Uani d D 1 . .
O O4 0.49742(19) 0.32158(12) 0.26433(13) 0.0470(6) Uani d . 1 . .
O O5 0.41478(19) 0.21718(12) 0.27608(12) 0.0400(5) Uani d . 1 . .
O O6 0.6210(3) -0.16638(13) 0.35286(12) 0.0596(7) Uani d . 1 . .
H H6B 0.5940 -0.1742 0.3988 0.089 Uiso calc R 1 . .
O O7 0.3524(2) 0.40008(14) 0.14780(11) 0.0460(6) Uani d . 1 . .
O O8 0.25816(18) 0.30140(11) 0.16494(10) 0.0319(4) Uani d . 1 . .
O O9 0.1635(2) 0.71240(14) -0.05719(14) 0.0560(6) Uani d . 1 . .
H H9A 0.0928 0.7265 -0.0624 0.084 Uiso calc R 1 . .
O O10 0.14230(18) 0.26764(11) 0.31403(10) 0.0308(4) Uani d . 1 . .
O O11 0.0819(2) 0.15184(12) 0.33561(10) 0.0379(5) Uani d . 1 . .
O O12 0.1417(2) -0.12554(13) 0.58163(12) 0.0468(5) Uani d . 1 . .
H H12A 0.0699 -0.1259 0.6043 0.070 Uiso calc R 1 . .
O O13 -0.01795(18) 0.35213(12) 0.20644(12) 0.0396(5) Uani d . 1 . .
O O14 -0.09509(19) 0.24475(12) 0.24404(12) 0.0436(5) Uani d . 1 . .
O O15 -0.2918(2) 0.74357(13) 0.22099(13) 0.0563(6) Uani d . 1 . .
H H15C -0.3183 0.7671 0.2626 0.084 Uiso calc R 1 . .
O O16 0.2617(2) 0.15313(13) 0.06689(11) 0.0410(5) Uani d . 1 . .
O O17 0.0674(2) 0.22729(14) 0.07417(12) 0.0479(5) Uani d . 1 . .
O O18 0.3448(3) -0.21694(15) -0.05145(16) 0.0742(8) Uani d . 1 . .
H H18B 0.2885 -0.2341 -0.0549 0.111 Uiso calc R 1 . .
H H2WA 0.377(4) 0.125(3) 0.231(3) 0.111 Uiso d D 1 . .
H H2WB 0.362(4) 0.0568(13) 0.208(3) 0.111 Uiso d D 1 . .
H H3WB 0.497(3) 0.748(3) 0.495(3) 0.111 Uiso d D 1 . .
H H1WA 0.043(4) 0.436(2) 0.239(3) 0.111 Uiso d D 1 . .
H H1WB 0.048(4) 0.5124(12) 0.249(3) 0.111 Uiso d D 1 . .
H H3WA 0.594(4) 0.734(3) 0.521(2) 0.111 Uiso d D 1 . .

loop_
_atom_site_aniso_label
_atom_site_aniso_U_11
_atom_site_aniso_U_22
_atom_site_aniso_U_33
_atom_site_aniso_U_12
_atom_site_aniso_U_13
_atom_site_aniso_U_23
Sm1 0.02854(8) 0.01798(7) 0.03435(8) -0.00970(6) -0.01220(6) 0.00222(5)
Sm2 0.02720(8) 0.01720(7) 0.03501(8) -0.00788(6) -0.01100(6) 0.00011(5)
N1 0.0358(15) 0.0245(12) 0.0504(15) -0.0115(11) -0.0146(12) -0.0006(10)
N2 0.065(2) 0.0320(16) 0.121(3) -0.0237(16) -0.049(2) 0.0175(18)
N3 0.0388(15) 0.0216(11) 0.0433(14) -0.0100(10) -0.0154(11) 0.0014(10)
N4 0.084(3) 0.0323(17) 0.119(3) -0.0256(17) -0.070(2) 0.0171(18)
C1 0.0403(18) 0.0384(16) 0.0334(15) -0.0138(14) -0.0124(13) -0.0034(12)
C2 0.0385(19) 0.0460(19) 0.0467(18) -0.0089(15) -0.0036(15) -0.0133(14)
C3 0.0343(18) 0.053(2) 0.060(2) -0.0180(16) 0.0001(16) -0.0114(16)
C4 0.0403(19) 0.0419(18) 0.055(2) -0.0162(15) -0.0129(16) -0.0037(14)
C5 0.0385(19) 0.0425(18) 0.059(2) -0.0096(15) -0.0063(16) -0.0140(15)
C6 0.0358(18) 0.0426(18) 0.0514(19) -0.0124(15) -0.0034(15) -0.0115(14)
C7 0.056(2) 0.0414(18) 0.0351(16) -0.0220(16) -0.0108(15) 0.0002(13)
C8 0.0425(19) 0.0340(16) 0.0354(15) -0.0216(14) -0.0093(14) 0.0027(12)
C9 0.0284(16) 0.0280(15) 0.060(2) -0.0047(12) -0.0215(14) -0.0002(13)
C10 0.067(2) 0.0310(17) 0.0507(19) -0.0045(16) -0.0273(18) -0.0096(14)
C11 0.069(2) 0.0375(18) 0.0395(17) -0.0109(16) -0.0179(17) -0.0032(13)
C12 0.0428(19) 0.0300(15) 0.0434(17) -0.0105(13) -0.0105(14) -0.0006(12)
C13 0.056(2) 0.0346(17) 0.0419(17) -0.0125(15) -0.0155(15) -0.0059(13)
C14 0.051(2) 0.0368(17) 0.0403(17) -0.0120(15) -0.0145(15) 0.0047(13)
C15 0.0329(18) 0.0280(16) 0.088(2) -0.0069(13) -0.0296(17) 0.0056(15)
C16 0.0306(16) 0.0269(14) 0.0416(16) -0.0067(12) -0.0124(13) -0.0004(11)
C17 0.066(2) 0.0394(17) 0.0331(16) -0.0272(17) -0.0205(15) 0.0043(12)
C18 0.067(3) 0.063(2) 0.0339(16) -0.045(2) -0.0108(16) 0.0033(15)
C19 0.0409(19) 0.056(2) 0.0424(18) -0.0187(16) -0.0106(15) -0.0078(15)
C20 0.053(2) 0.0359(16) 0.0438(17) -0.0191(15) -0.0251(15) 0.0029(13)
C21 0.046(2) 0.0366(17) 0.0500(18) -0.0219(15) -0.0177(15) 0.0086(13)
C22 0.051(2) 0.0382(17) 0.0470(18) -0.0170(15) -0.0214(16) 0.0045(13)
C23 0.112(3) 0.0389(18) 0.0380(18) -0.037(2) -0.0281(19) 0.0078(14)
C24 0.0423(18) 0.0254(14) 0.0322(14) -0.0139(13) -0.0086(13) 0.0006(11)
C25 0.058(2) 0.0380(17) 0.0354(16) -0.0256(16) -0.0236(15) 0.0076(12)
C26 0.052(2) 0.0332(16) 0.0448(18) -0.0104(15) -0.0177(16) -0.0001(13)
C27 0.0437(19) 0.0457(18) 0.0366(16) -0.0181(15) -0.0084(14) 0.0049(13)
C28 0.0446(19) 0.0354(16) 0.0358(15) -0.0204(14) -0.0179(14) 0.0096(12)
C29 0.043(2) 0.0442(18) 0.0441(18) -0.0155(15) -0.0135(15) 0.0063(14)
C30 0.047(2) 0.051(2) 0.0387(17) -0.0268(17) -0.0119(15) 0.0109(14)
C31 0.072(2) 0.0375(17) 0.0451(18) -0.0312(17) -0.0274(17) 0.0092(13)
C32 0.0301(16) 0.0266(14) 0.0387(15) -0.0133(12) -0.0089(12) 0.0021(11)
C33 0.0274(15) 0.0256(14) 0.0424(16) -0.0039(11) -0.0123(13) -0.0026(11)
C34 0.0435(19) 0.0350(16) 0.0377(16) -0.0063(14) -0.0088(14) -0.0122(12)
C35 0.047(2) 0.0363(17) 0.0385(16) -0.0137(14) -0.0100(14) 0.0015(13)
C36 0.0421(19) 0.0273(15) 0.0491(18) -0.0069(13) -0.0192(15) -0.0014(12)
C37 0.052(2) 0.0341(16) 0.0404(17) -0.0069(15) -0.0140(15) -0.0077(13)
C38 0.0403(18) 0.0344(16) 0.0390(16) -0.0077(13) -0.0087(14) 0.0001(12)
C39 0.0309(17) 0.0268(15) 0.0569(19) -0.0050(12) -0.0144(14) -0.0035(13)
C40 0.0306(16) 0.0234(13) 0.0403(15) -0.0060(12) -0.0138(13) -0.0036(11)
C41 0.050(2) 0.0382(17) 0.0303(15) -0.0157(15) -0.0087(14) -0.0027(12)
C42 0.048(2) 0.0441(18) 0.0407(17) -0.0219(16) -0.0106(15) -0.0005(13)
C43 0.048(2) 0.0385(18) 0.0484(19) -0.0121(15) -0.0103(15) -0.0027(14)
C44 0.059(2) 0.0353(17) 0.0499(19) -0.0194(16) -0.0095(17) -0.0024(14)
C45 0.053(2) 0.049(2) 0.057(2) -0.0267(18) -0.0118(17) -0.0055(16)
C46 0.043(2) 0.049(2) 0.0451(18) -0.0098(16) -0.0112(15) -0.0086(14)
C47 0.062(2) 0.0369(17) 0.0376(17) -0.0106(16) -0.0155(16) 0.0003(13)
C48 0.050(2) 0.0246(14) 0.0339(15) -0.0152(14) -0.0098(14) 0.0010(11)
C49 0.0425(19) 0.0296(15) 0.0442(17) -0.0142(14) -0.0111(14) 0.0019(12)
C50 0.0465(19) 0.0244(15) 0.0516(18) -0.0103(13) -0.0165(15) -0.0014(12)
C51 0.0402(18) 0.0245(14) 0.0552(18) -0.0129(13) -0.0222(15) 0.0044(12)
C52 0.0345(18) 0.0329(16) 0.070(2) -0.0153(14) -0.0117(16) 0.0025(15)
C53 0.0365(18) 0.0257(15) 0.067(2) -0.0103(13) -0.0112(16) -0.0048(14)
C54 0.054(3) 0.041(2) 0.114(3) -0.0220(19) -0.013(2) 0.023(2)
C55 0.049(2) 0.0320(18) 0.085(3) -0.0160(16) -0.0029(19) 0.0024(17)
C56 0.0408(19) 0.0270(15) 0.069(2) -0.0149(14) -0.0258(16) 0.0054(14)
C57 0.094(3) 0.0378(19) 0.065(2) -0.031(2) -0.033(2) 0.0052(16)
C58 0.112(4) 0.039(2) 0.089(3) -0.034(2) -0.049(3) 0.0000(19)
C59 0.0458(19) 0.0291(15) 0.0432(17) -0.0120(14) -0.0086(15) 0.0028(12)
C60 0.051(2) 0.0242(15) 0.0479(18) -0.0088(14) -0.0123(15) -0.0038(12)
C61 0.0477(19) 0.0276(15) 0.0493(17) -0.0142(14) -0.0303(15) 0.0072(12)
C62 0.0391(18) 0.0327(16) 0.0574(19) -0.0172(14) -0.0145(15) 0.0034(14)
C63 0.0381(18) 0.0269(15) 0.0547(18) -0.0122(13) -0.0145(15) -0.0014(13)
C64 0.133(4) 0.035(2) 0.076(3) -0.028(2) -0.063(3) -0.0010(18)
C65 0.118(4) 0.0349(19) 0.055(2) -0.032(2) -0.043(2) 0.0041(15)
C66 0.056(2) 0.0276(15) 0.066(2) -0.0162(15) -0.0398(18) 0.0080(14)
C67 0.045(2) 0.0343(18) 0.109(3) -0.0162(16) -0.026(2) 0.0130(19)
C68 0.054(3) 0.039(2) 0.145(4) -0.0274(19) -0.044(3) 0.030(2)
O1W 0.0430(13) 0.0232(10) 0.0624(14) -0.0089(9) -0.0288(11) 0.0028(9)
O1 0.0521(15) 0.0388(12) 0.0462(12) -0.0040(11) -0.0207(11) -0.0047(10)
O2W 0.0404(13) 0.0237(10) 0.0655(14) -0.0073(9) -0.0257(11) -0.0013(10)
O2 0.0383(12) 0.0408(12) 0.0412(11) -0.0132(10) -0.0135(10) -0.0021(9)
O3 0.0475(15) 0.0463(14) 0.105(2) -0.0237(13) -0.0038(15) -0.0185(14)
O3W 0.0609(18) 0.0564(16) 0.0613(16) -0.0235(14) -0.0260(13) 0.0190(12)
O4 0.0360(12) 0.0236(10) 0.0820(16) -0.0104(9) -0.0201(11) 0.0091(10)
O5 0.0338(12) 0.0249(10) 0.0686(14) -0.0079(9) -0.0251(10) -0.0035(9)
O6 0.096(2) 0.0339(12) 0.0485(13) -0.0285(13) -0.0118(13) -0.0006(10)
O7 0.0632(15) 0.0504(13) 0.0399(12) -0.0408(12) -0.0145(11) 0.0078(9)
O8 0.0365(11) 0.0243(10) 0.0378(10) -0.0148(8) -0.0106(9) 0.0039(8)
O9 0.0606(16) 0.0360(12) 0.0839(17) -0.0159(11) -0.0408(14) 0.0096(11)
O10 0.0356(11) 0.0241(9) 0.0349(10) -0.0144(8) -0.0096(8) 0.0049(7)
O11 0.0527(14) 0.0350(11) 0.0373(11) -0.0272(10) -0.0170(10) 0.0073(8)
O12 0.0511(14) 0.0344(11) 0.0541(13) -0.0201(10) -0.0117(11) 0.0130(9)
O13 0.0279(11) 0.0236(10) 0.0687(14) -0.0064(8) -0.0167(10) -0.0029(9)
O14 0.0330(12) 0.0220(10) 0.0713(15) -0.0078(9) -0.0105(10) 0.0022(9)
O15 0.0844(19) 0.0294(12) 0.0591(14) -0.0195(12) -0.0253(13) 0.0020(10)
O16 0.0394(13) 0.0397(12) 0.0450(12) -0.0109(10) -0.0131(10) -0.0062(9)
O17 0.0487(14) 0.0455(13) 0.0436(12) 0.0021(11) -0.0204(11) -0.0075(10)
O18 0.077(2) 0.0375(14) 0.112(2) -0.0190(14) -0.0312(17) -0.0027(14)

loop_
_atom_type_symbol
_atom_type_description
_atom_type_scat_dispersion_real
_atom_type_scat_dispersion_imag
_atom_type_scat_source
C C 0.0033 0.0016 'International Tables Vol C Tables 4.2.6.8 and 6.1.1.4'
H H 0.0000 0.0000 'International Tables Vol C Tables 4.2.6.8 and 6.1.1.4'
N N 0.0061 0.0033 'International Tables Vol C Tables 4.2.6.8 and 6.1.1.4'
O O 0.0106 0.0060 'International Tables Vol C Tables 4.2.6.8 and 6.1.1.4'
Sm Sm -0.1638 3.4418 'International Tables Vol C Tables 4.2.6.8 and 6.1.1.4'

loop_
_geom_angle_atom_site_label_1
_geom_angle_atom_site_label_2
_geom_angle_atom_site_label_3
_geom_angle_site_symmetry_1
_geom_angle_site_symmetry_3
_geom_angle
_geom_angle_publ_flag
O5 Sm1 O4 . . 53.20(6) ?
O5 Sm1 O1W . . 145.23(6) ?
O4 Sm1 O1W . . 150.49(7) ?
O5 Sm1 O10 . . 73.25(6) ?
O4 Sm1 O10 . . 126.11(6) ?
O1W Sm1 O10 . . 79.74(6) ?
O5 Sm1 O2 . . 123.26(7) ?
O4 Sm1 O2 . . 116.84(7) ?
O1W Sm1 O2 . . 74.90(7) ?
O10 Sm1 O2 . . 85.59(6) ?
O5 Sm1 O7 . . 95.18(7) ?
O4 Sm1 O7 . . 77.29(7) ?
O1W Sm1 O7 . . 77.80(8) ?
O10 Sm1 O7 . . 116.92(6) ?
O2 Sm1 O7 . . 140.51(7) ?
O5 Sm1 O1 . . 75.97(7) ?
O4 Sm1 O1 . . 72.89(8) ?
O1W Sm1 O1 . . 126.25(8) ?
O10 Sm1 O1 . . 90.25(6) ?
O2 Sm1 O1 . . 51.61(7) ?
O7 Sm1 O1 . . 148.06(7) ?
O5 Sm1 O8 . . 75.80(6) ?
O4 Sm1 O8 . . 102.16(7) ?
O1W Sm1 O8 . . 73.48(7) ?
O10 Sm1 O8 . . 66.26(6) ?
O2 Sm1 O8 . . 140.65(6) ?
O7 Sm1 O8 . . 50.96(6) ?
O1 Sm1 O8 . . 147.46(6) ?
O5 Sm1 N1 . . 129.77(7) ?
O4 Sm1 N1 . . 76.68(7) ?
O1W Sm1 N1 . . 81.72(7) ?
O10 Sm1 N1 . . 155.06(7) ?
O2 Sm1 N1 . . 73.54(7) ?
O7 Sm1 N1 . . 74.76(7) ?
O1 Sm1 N1 . . 87.38(7) ?
O8 Sm1 N1 . . 123.48(6) ?
O5 Sm1 C16 . . 26.79(7) ?
O4 Sm1 C16 . . 26.63(7) ?
O1W Sm1 C16 . . 163.53(8) ?
O10 Sm1 C16 . . 99.49(7) ?
O2 Sm1 C16 . . 121.54(8) ?
O7 Sm1 C16 . . 88.13(8) ?
O1 Sm1 C16 . . 70.06(8) ?
O8 Sm1 C16 . . 91.05(7) ?
N1 Sm1 C16 . . 102.98(8) ?
O5 Sm1 C8 . . 100.86(8) ?
O4 Sm1 C8 . . 93.91(8) ?
O1W Sm1 C8 . . 100.65(9) ?
O10 Sm1 C8 . . 90.08(7) ?
O2 Sm1 C8 . . 25.75(8) ?
O7 Sm1 C8 . . 151.75(7) ?
O1 Sm1 C8 . . 26.07(8) ?
O8 Sm1 C8 . . 156.18(6) ?
N1 Sm1 C8 . . 77.11(7) ?
C16 Sm1 C8 . . 95.79(9) ?
O5 Sm1 C24 . . 86.95(8) ?
O4 Sm1 C24 . . 91.04(8) ?
O1W Sm1 C24 . . 72.29(8) ?
O10 Sm1 C24 . . 91.89(7) ?
O2 Sm1 C24 . . 147.01(8) ?
O7 Sm1 C24 . . 25.05(7) ?
O1 Sm1 C24 . . 161.38(8) ?
O8 Sm1 C24 . . 26.03(6) ?
N1 Sm1 C24 . . 98.21(7) ?
C16 Sm1 C24 . . 91.34(8) ?
C8 Sm1 C24 . . 172.18(8) ?
O8 Sm2 O14 . . 127.89(6) ?
O8 Sm2 O13 . . 75.13(6) ?
O14 Sm2 O13 . . 53.27(6) ?
O8 Sm2 O2W . . 78.76(7) ?
O14 Sm2 O2W . . 143.94(7) ?
O13 Sm2 O2W . . 147.65(7) ?
O8 Sm2 O16 . . 81.26(6) ?
O14 Sm2 O16 . . 126.48(7) ?
O13 Sm2 O16 . . 117.96(7) ?
O2W Sm2 O16 . . 75.82(8) ?
O8 Sm2 O17 . . 98.20(7) ?
O14 Sm2 O17 . . 77.89(7) ?
O13 Sm2 O17 . . 76.05(7) ?
O2W Sm2 O17 . . 126.91(7) ?
O16 Sm2 O17 . . 51.67(7) ?
O8 Sm2 O10 . . 67.51(6) ?
O14 Sm2 O10 . . 90.92(7) ?
O13 Sm2 O10 . . 75.70(6) ?
O2W Sm2 O10 . . 76.88(7) ?
O16 Sm2 O10 . . 141.76(6) ?
O17 Sm2 O10 . . 150.83(6) ?
O8 Sm2 O11 . . 115.29(6) ?
O14 Sm2 O11 . . 73.46(7) ?
O13 Sm2 O11 . . 101.66(7) ?
O2W Sm2 O11 . . 72.75(7) ?
O16 Sm2 O11 . . 140.11(7) ?
O17 Sm2 O11 . . 144.90(7) ?
O10 Sm2 O11 . . 50.14(5) ?
O8 Sm2 N3 . . 155.05(7) ?
O14 Sm2 N3 . . 75.76(7) ?
O13 Sm2 N3 . . 126.14(7) ?
O2W Sm2 N3 . . 84.29(7) ?
O16 Sm2 N3 . . 76.90(7) ?
O17 Sm2 N3 . . 77.54(7) ?
O10 Sm2 N3 . . 126.09(6) ?
O11 Sm2 N3 . . 76.13(6) ?
O8 Sm2 C40 . . 101.68(7) ?
O14 Sm2 C40 . . 26.53(7) ?
O13 Sm2 C40 . . 26.75(7) ?
O2W Sm2 C40 . . 157.91(8) ?
O16 Sm2 C40 . . 126.24(8) ?
O17 Sm2 C40 . . 75.11(7) ?
O10 Sm2 C40 . . 82.88(7) ?
O11 Sm2 C40 . . 87.53(7) ?
N3 Sm2 C40 . . 100.89(7) ?
O8 Sm2 C48 . . 91.70(7) ?
O14 Sm2 C48 . . 101.89(9) ?
O13 Sm2 C48 . . 98.78(8) ?
O2W Sm2 C48 . . 100.77(9) ?
O16 Sm2 C48 . . 25.63(8) ?
O17 Sm2 C48 . . 26.22(8) ?
O10 Sm2 C48 . . 159.18(7) ?
O11 Sm2 C48 . . 149.49(7) ?
N3 Sm2 C48 . . 73.54(7) ?
C40 Sm2 C48 . . 101.29(9) ?
O8 Sm2 C32 . . 90.76(6) ?
O14 Sm2 C32 . . 84.15(8) ?
O13 Sm2 C32 . . 91.20(7) ?
O2W Sm2 C32 . . 70.24(8) ?
O16 Sm2 C32 . . 146.03(8) ?
O17 Sm2 C32 . . 161.85(8) ?
O10 Sm2 C32 . . 25.46(6) ?
O11 Sm2 C32 . . 25.00(6) ?
N3 Sm2 C32 . . 100.64(7) ?
C40 Sm2 C32 . . 87.67(8) ?
C48 Sm2 C32 . . 170.02(8) ?
C53 N1 C49 . . 116.6(2) ?
C53 N1 Sm1 . . 118.68(18) ?
C49 N1 Sm1 . . 124.39(18) ?
C58 N2 C54 . . 115.9(3) ?
C63 N3 C59 . . 116.5(2) ?
C63 N3 Sm2 . . 121.64(18) ?
C59 N3 Sm2 . . 121.42(18) ?
C64 N4 C68 . . 116.2(3) ?
C2 C1 C6 . . 117.5(3) ?
C2 C1 C7 . . 122.4(3) ?
C6 C1 C7 . . 120.1(3) ?
C1 C2 C3 . . 121.5(3) ?
C1 C2 H2A . . 119.3 ?
C3 C2 H2A . . 119.3 ?
C4 C3 C2 . . 119.8(3) ?
C4 C3 H3A . . 120.1 ?
C2 C3 H3A . . 120.1 ?
C3 C4 C5 . . 119.7(3) ?
C3 C4 O3 . . 118.5(3) ?
C5 C4 O3 . . 121.8(3) ?
C4 C5 C6 . . 120.3(3) ?
C4 C5 H5A . . 119.9 ?
C6 C5 H5A . . 119.9 ?
C5 C6 C1 . . 121.2(3) ?
C5 C6 H6A . . 119.4 ?
C1 C6 H6A . . 119.4 ?
C8 C7 C1 . . 111.8(2) ?
C8 C7 H7A . . 109.3 ?
C1 C7 H7A . . 109.3 ?
C8 C7 H7B . . 109.3 ?
C1 C7 H7B . . 109.3 ?
H7A C7 H7B . . 107.9 ?
O1 C8 O2 . . 119.4(3) ?
O1 C8 C7 . . 120.7(3) ?
O2 C8 C7 . . 119.9(3) ?
O1 C8 Sm1 . . 62.24(15) ?
O2 C8 Sm1 . . 57.91(15) ?
C7 C8 Sm1 . . 169.06(18) ?
C10 C9 C14 . . 117.2(3) ?
C10 C9 C15 . . 121.7(3) ?
C14 C9 C15 . . 121.1(3) ?
C9 C10 C11 . . 122.1(3) ?
C9 C10 H10A . . 119.0 ?
C11 C10 H10A . . 119.0 ?
C12 C11 C10 . . 119.1(3) ?
C12 C11 H11A . . 120.5 ?
C10 C11 H11A . . 120.5 ?
C13 C12 C11 . . 119.9(3) ?
C13 C12 O6 . . 117.5(3) ?
C11 C12 O6 . . 122.6(3) ?
C12 C13 C14 . . 120.2(3) ?
C12 C13 H13A . . 119.9 ?
C14 C13 H13A . . 119.9 ?
C13 C14 C9 . . 121.5(3) ?
C13 C14 H14A . . 119.3 ?
C9 C14 H14A . . 119.3 ?
C9 C15 C16 . . 114.9(2) ?
C9 C15 H15A . . 108.5 ?
C16 C15 H15A . . 108.5 ?
C9 C15 H15B . . 108.5 ?
C16 C15 H15B . . 108.5 ?
H15A C15 H15B . . 107.5 ?
O4 C16 O5 . . 120.5(3) ?
O4 C16 C15 . . 118.7(3) ?
O5 C16 C15 . . 120.7(2) ?
O4 C16 Sm1 . . 60.73(15) ?
O5 C16 Sm1 . . 60.56(14) ?
C15 C16 Sm1 . . 169.1(2) ?
C22 C17 C18 . . 117.9(3) ?
C22 C17 C23 . . 121.1(3) ?
C18 C17 C23 . . 121.0(3) ?
C19 C18 C17 . . 121.7(3) ?
C19 C18 H18A . . 119.2 ?
C17 C18 H18A . . 119.2 ?
C18 C19 C20 . . 119.3(3) ?
C18 C19 H19A . . 120.3 ?
C20 C19 H19A . . 120.3 ?
O9 C20 C21 . . 118.2(3) ?
O9 C20 C19 . . 122.0(3) ?
C21 C20 C19 . . 119.8(3) ?
C20 C21 C22 . . 119.9(3) ?
C20 C21 H21A . . 120.0 ?
C22 C21 H21A . . 120.0 ?
C17 C22 C21 . . 121.4(3) ?
C17 C22 H22A . . 119.3 ?
C21 C22 H22A . . 119.3 ?
C24 C23 C17 . . 112.3(3) ?
C24 C23 H23A . . 109.2 ?
C17 C23 H23A . . 109.2 ?
C24 C23 H23B . . 109.2 ?
C17 C23 H23B . . 109.2 ?
H23A C23 H23B . . 107.9 ?
O7 C24 O8 . . 120.4(2) ?
O7 C24 C23 . . 120.4(2) ?
O8 C24 C23 . . 119.2(3) ?
O7 C24 Sm1 . . 57.66(14) ?
O8 C24 Sm1 . . 63.20(14) ?
C23 C24 Sm1 . . 171.2(2) ?
C30 C25 C26 . . 118.0(3) ?
C30 C25 C31 . . 120.3(3) ?
C26 C25 C31 . . 121.7(3) ?
C27 C26 C25 . . 121.0(3) ?
C27 C26 H26A . . 119.5 ?
C25 C26 H26A . . 119.5 ?
C28 C27 C26 . . 119.8(3) ?
C28 C27 H27A . . 120.1 ?
C26 C27 H27A . . 120.1 ?
C27 C28 O12 . . 122.4(3) ?
C27 C28 C29 . . 120.0(3) ?
O12 C28 C29 . . 117.6(3) ?
C30 C29 C28 . . 119.7(3) ?
C30 C29 H29A . . 120.1 ?
C28 C29 H29A . . 120.1 ?
C29 C30 C25 . . 121.4(3) ?
C29 C30 H30A . . 119.3 ?
C25 C30 H30A . . 119.3 ?
C25 C31 C32 . . 114.9(2) ?
C25 C31 H31A . . 108.5 ?
C32 C31 H31A . . 108.5 ?
C25 C31 H31B . . 108.5 ?
C32 C31 H31B . . 108.5 ?
H31A C31 H31B . . 107.5 ?
O11 C32 O10 . . 119.6(2) ?
O11 C32 C31 . . 122.7(2) ?
O10 C32 C31 . . 117.7(2) ?
O11 C32 Sm2 . . 61.23(14) ?
O10 C32 Sm2 . . 59.60(13) ?
C31 C32 Sm2 . . 168.4(2) ?
C38 C33 C34 . . 117.3(2) ?
C38 C33 C39 . . 121.8(3) ?
C34 C33 C39 . . 120.9(3) ?
C35 C34 C33 . . 121.4(3) ?
C35 C34 H34A . . 119.3 ?
C33 C34 H34A . . 119.3 ?
C34 C35 C36 . . 120.5(3) ?
C34 C35 H35A . . 119.7 ?
C36 C35 H35A . . 119.7 ?
O15 C36 C37 . . 123.0(3) ?
O15 C36 C35 . . 117.9(3) ?
C37 C36 C35 . . 119.0(3) ?
C36 C37 C38 . . 119.9(3) ?
C36 C37 H37A . . 120.1 ?
C38 C37 H37A . . 120.1 ?
C33 C38 C37 . . 121.8(3) ?
C33 C38 H38A . . 119.1 ?
C37 C38 H38A . . 119.1 ?
C40 C39 C33 . . 115.7(2) ?
C40 C39 H39A . . 108.4 ?
C33 C39 H39A . . 108.4 ?
C40 C39 H39B . . 108.4 ?
C33 C39 H39B . . 108.4 ?
H39A C39 H39B . . 107.4 ?
O14 C40 O13 . . 119.7(3) ?
O14 C40 C39 . . 119.0(2) ?
O13 C40 C39 . . 121.4(2) ?
O14 C40 Sm2 . . 59.52(14) ?
O13 C40 Sm2 . . 60.16(14) ?
C39 C40 Sm2 . . 177.20(19) ?
C42 C41 C46 . . 117.7(3) ?
C42 C41 C47 . . 122.1(3) ?
C46 C41 C47 . . 120.2(3) ?
C43 C42 C41 . . 121.9(3) ?
C43 C42 H42A . . 119.0 ?
C41 C42 H42A . . 119.0 ?
C44 C43 C42 . . 119.6(3) ?
C44 C43 H43A . . 120.2 ?
C42 C43 H43A . . 120.2 ?
O18 C44 C43 . . 117.5(3) ?
O18 C44 C45 . . 122.6(3) ?
C43 C44 C45 . . 119.9(3) ?
C46 C45 C44 . . 119.6(3) ?
C46 C45 H45A . . 120.2 ?
C44 C45 H45A . . 120.2 ?
C45 C46 C41 . . 121.3(3) ?
C45 C46 H46A . . 119.4 ?
C41 C46 H46A . . 119.4 ?
C48 C47 C41 . . 112.1(2) ?
C48 C47 H47A . . 109.2 ?
C41 C47 H47A . . 109.2 ?
C48 C47 H47B . . 109.2 ?
C41 C47 H47B . . 109.2 ?
H47A C47 H47B . . 107.9 ?
O16 C48 O17 . . 119.5(3) ?
O16 C48 C47 . . 120.3(3) ?
O17 C48 C47 . . 120.2(3) ?
O16 C48 Sm2 . . 58.51(15) ?
O17 C48 Sm2 . . 61.67(15) ?
C47 C48 Sm2 . . 171.01(19) ?
N1 C49 C50 . . 123.3(3) ?
N1 C49 H49A . . 118.4 ?
C50 C49 H49A . . 118.4 ?
C49 C50 C51 . . 119.9(3) ?
C49 C50 H50A . . 120.1 ?
C51 C50 H50A . . 120.1 ?
C50 C51 C52 . . 116.9(2) ?
C50 C51 C56 . . 121.4(3) ?
C52 C51 C56 . . 121.7(3) ?
C53 C52 C51 . . 119.8(3) ?
C53 C52 H52A . . 120.1 ?
C51 C52 H52A . . 120.1 ?
N1 C53 C52 . . 123.5(3) ?
N1 C53 H53A . . 118.2 ?
C52 C53 H53A . . 118.2 ?
N2 C54 C55 . . 124.2(4) ?
N2 C54 H54A . . 117.9 ?
C55 C54 H54A . . 117.9 ?
C54 C55 C56 . . 119.2(4) ?
C54 C55 H55A . . 120.4 ?
C56 C55 H55A . . 120.4 ?
C57 C56 C55 . . 116.8(3) ?
C57 C56 C51 . . 122.0(3) ?
C55 C56 C51 . . 121.1(3) ?
C56 C57 C58 . . 119.6(4) ?
C56 C57 H57A . . 120.2 ?
C58 C57 H57A . . 120.2 ?
N2 C58 C57 . . 124.2(4) ?
N2 C58 H58A . . 117.9 ?
C57 C58 H58A . . 117.9 ?
N3 C59 C60 . . 123.1(3) ?
N3 C59 H59A . . 118.4 ?
C60 C59 H59A . . 118.4 ?
C59 C60 C61 . . 120.3(3) ?
C59 C60 H60A . . 119.9 ?
C61 C60 H60A . . 119.9 ?
C60 C61 C62 . . 116.4(2) ?
C60 C61 C66 . . 120.8(3) ?
C62 C61 C66 . . 122.7(3) ?
C63 C62 C61 . . 120.2(3) ?
C63 C62 H62A . . 119.9 ?
C61 C62 H62A . . 119.9 ?
N3 C63 C62 . . 123.2(3) ?
N3 C63 H63A . . 118.4 ?
C62 C63 H63A . . 118.4 ?
N4 C64 C65 . . 124.0(4) ?
N4 C64 H64A . . 118.0 ?
C65 C64 H64A . . 118.0 ?
C64 C65 C66 . . 119.7(4) ?
C64 C65 H65A . . 120.2 ?
C66 C65 H65A . . 120.2 ?
C65 C66 C67 . . 116.8(3) ?
C65 C66 C61 . . 122.2(3) ?
C67 C66 C61 . . 120.9(3) ?
C68 C67 C66 . . 118.9(4) ?
C68 C67 H67A . . 120.5 ?
C66 C67 H67A . . 120.5 ?
N4 C68 C67 . . 124.4(4) ?
N4 C68 H68A . . 117.8 ?
C67 C68 H68A . . 117.8 ?
Sm1 O1W H1WA . . 116(3) ?
Sm1 O1W H1WB . . 138(3) ?
H1WA O1W H1WB . . 105(3) ?
C8 O1 Sm1 . . 91.69(17) ?
Sm2 O2W H2WA . . 125(3) ?
Sm2 O2W H2WB . . 130(3) ?
H2WA O2W H2WB . . 105(3) ?
C8 O2 Sm1 . . 96.34(18) ?
C4 O3 H3B . . 109.5 ?
H3WB O3W H3WA . . 102(3) ?
C16 O4 Sm1 . . 92.64(17) ?
C16 O5 Sm1 . . 92.66(16) ?
C12 O6 H6B . . 109.5 ?
C24 O7 Sm1 . . 97.28(16) ?
C24 O8 Sm2 . . 153.69(18) ?
C24 O8 Sm1 . . 90.77(15) ?
Sm2 O8 Sm1 . . 113.39(7) ?
C20 O9 H9A . . 109.5 ?
C32 O10 Sm1 . . 142.67(17) ?
C32 O10 Sm2 . . 94.93(15) ?
Sm1 O10 Sm2 . . 112.84(6) ?
C32 O11 Sm2 . . 93.77(15) ?
C28 O12 H12A . . 109.5 ?
C40 O13 Sm2 . . 93.09(15) ?
C40 O14 Sm2 . . 93.95(16) ?
C36 O15 H15C . . 109.5 ?
C48 O16 Sm2 . . 95.86(18) ?
C48 O17 Sm2 . . 92.11(18) ?
C44 O18 H18B . . 109.5 ?

loop_
_geom_bond_atom_site_label_1
_geom_bond_atom_site_label_2
_geom_bond_site_symmetry_2
_geom_bond_distance
_geom_bond_publ_flag
Sm1 O5 . 2.4344(19) ?
Sm1 O4 . 2.439(2) ?
Sm1 O1W . 2.445(2) ?
Sm1 O10 . 2.4396(16) ?
Sm1 O2 . 2.451(2) ?
Sm1 O7 . 2.4718(19) ?
Sm1 O1 . 2.546(2) ?
Sm1 O8 . 2.5904(18) ?
Sm1 N1 . 2.598(2) ?
Sm1 C16 . 2.792(3) ?
Sm1 C8 . 2.876(3) ?
Sm1 C24 . 2.902(3) ?
Sm2 O8 . 2.3896(16) ?
Sm2 O14 . 2.424(2) ?
Sm2 O13 . 2.4379(19) ?
Sm2 O2W . 2.444(2) ?
Sm2 O16 . 2.464(2) ?
Sm2 O17 . 2.532(2) ?
Sm2 O10 . 2.5572(18) ?
Sm2 O11 . 2.5947(18) ?
Sm2 N3 . 2.620(2) ?
Sm2 C40 . 2.806(3) ?
Sm2 C48 . 2.874(3) ?
Sm2 C32 . 2.954(3) ?
N1 C53 . 1.336(4) ?
N1 C49 . 1.334(4) ?
N2 C58 . 1.312(5) ?
N2 C54 . 1.326(5) ?
N3 C63 . 1.341(4) ?
N3 C59 . 1.337(4) ?
N4 C64 . 1.320(5) ?
N4 C68 . 1.331(6) ?
C1 C2 . 1.378(4) ?
C1 C6 . 1.389(4) ?
C1 C7 . 1.514(4) ?
C2 C3 . 1.383(4) ?
C2 H2A . 0.9300 ?
C3 C4 . 1.367(4) ?
C3 H3A . 0.9300 ?
C4 C5 . 1.372(4) ?
C4 O3 . 1.378(4) ?
C5 C6 . 1.372(4) ?
C5 H5A . 0.9300 ?
C6 H6A . 0.9300 ?
C7 C8 . 1.503(4) ?
C7 H7A . 0.9700 ?
C7 H7B . 0.9700 ?
C8 O1 . 1.264(4) ?
C8 O2 . 1.257(4) ?
C9 C10 . 1.373(4) ?
C9 C14 . 1.387(4) ?
C9 C15 . 1.506(4) ?
C10 C11 . 1.392(4) ?
C10 H10A . 0.9300 ?
C11 C12 . 1.369(4) ?
C11 H11A . 0.9300 ?
C12 C13 . 1.374(4) ?
C12 O6 . 1.373(3) ?
C13 C14 . 1.369(4) ?
C13 H13A . 0.9300 ?
C14 H14A . 0.9300 ?
C15 C16 . 1.509(4) ?
C15 H15A . 0.9700 ?
C15 H15B . 0.9700 ?
C16 O4 . 1.253(3) ?
C16 O5 . 1.260(3) ?
C17 C22 . 1.381(4) ?
C17 C18 . 1.381(5) ?
C17 C23 . 1.514(4) ?
C18 C19 . 1.382(5) ?
C18 H18A . 0.9300 ?
C19 C20 . 1.387(4) ?
C19 H19A . 0.9300 ?
C20 O9 . 1.372(3) ?
C20 C21 . 1.373(4) ?
C21 C22 . 1.381(4) ?
C21 H21A . 0.9300 ?
C22 H22A . 0.9300 ?
C23 C24 . 1.502(4) ?
C23 H23A . 0.9700 ?
C23 H23B . 0.9700 ?
C24 O7 . 1.239(3) ?
C24 O8 . 1.274(3) ?
C25 C30 . 1.380(4) ?
C25 C26 . 1.388(4) ?
C25 C31 . 1.507(4) ?
C26 C27 . 1.386(4) ?
C26 H26A . 0.9300 ?
C27 C28 . 1.371(4) ?
C27 H27A . 0.9300 ?
C28 O12 . 1.374(3) ?
C28 C29 . 1.382(4) ?
C29 C30 . 1.379(4) ?
C29 H29A . 0.9300 ?
C30 H30A . 0.9300 ?
C31 C32 . 1.502(4) ?
C31 H31A . 0.9700 ?
C31 H31B . 0.9700 ?
C32 O11 . 1.251(3) ?
C32 O10 . 1.274(3) ?
C33 C38 . 1.381(4) ?
C33 C34 . 1.393(4) ?
C33 C39 . 1.499(4) ?
C34 C35 . 1.370(4) ?
C34 H34A . 0.9300 ?
C35 C36 . 1.385(4) ?
C35 H35A . 0.9300 ?
C36 O15 . 1.361(3) ?
C36 C37 . 1.380(4) ?
C37 C38 . 1.385(4) ?
C37 H37A . 0.9300 ?
C38 H38A . 0.9300 ?
C39 C40 . 1.506(4) ?
C39 H39A . 0.9700 ?
C39 H39B . 0.9700 ?
C40 O14 . 1.257(3) ?
C40 O13 . 1.265(3) ?
C41 C42 . 1.380(4) ?
C41 C46 . 1.386(4) ?
C41 C47 . 1.517(4) ?
C42 C43 . 1.373(4) ?
C42 H42A . 0.9300 ?
C43 C44 . 1.380(4) ?
C43 H43A . 0.9300 ?
C44 O18 . 1.368(4) ?
C44 C45 . 1.378(5) ?
C45 C46 . 1.383(4) ?
C45 H45A . 0.9300 ?
C46 H46A . 0.9300 ?
C47 C48 . 1.508(4) ?
C47 H47A . 0.9700 ?
C47 H47B . 0.9700 ?
C48 O16 . 1.250(4) ?
C48 O17 . 1.271(4) ?
C49 C50 . 1.379(4) ?
C49 H49A . 0.9300 ?
C50 C51 . 1.381(4) ?
C50 H50A . 0.9300 ?
C51 C52 . 1.380(4) ?
C51 C56 . 1.486(4) ?
C52 C53 . 1.376(4) ?
C52 H52A . 0.9300 ?
C53 H53A . 0.9300 ?
C54 C55 . 1.380(4) ?
C54 H54A . 0.9300 ?
C55 C56 . 1.374(5) ?
C55 H55A . 0.9300 ?
C56 C57 . 1.376(5) ?
C57 C58 . 1.378(5) ?
C57 H57A . 0.9300 ?
C58 H58A . 0.9300 ?
C59 C60 . 1.383(4) ?
C59 H59A . 0.9300 ?
C60 C61 . 1.380(4) ?
C60 H60A . 0.9300 ?
C61 C62 . 1.384(4) ?
C61 C66 . 1.488(4) ?
C62 C63 . 1.378(4) ?
C62 H62A . 0.9300 ?
C63 H63A . 0.9300 ?
C64 C65 . 1.384(5) ?
C64 H64A . 0.9300 ?
C65 C66 . 1.385(5) ?
C65 H65A . 0.9300 ?
C66 C67 . 1.388(5) ?
C67 C68 . 1.385(5) ?
C67 H67A . 0.9300 ?
C68 H68A . 0.9300 ?
O1W H1WA . 0.81(5) ?
O1W H1WB . 0.826(18) ?
O2W H2WA . 0.83(5) ?
O2W H2WB . 0.834(18) ?
O3 H3B . 0.8200 ?
O3W H3WB . 0.85(4) ?
O3W H3WA . 0.84(4) ?
O6 H6B . 0.8200 ?
O9 H9A . 0.8200 ?
O12 H12A . 0.8200 ?
O15 H15C . 0.8200 ?
O18 H18B . 0.8200 ?

loop_
_geom_hbond_atom_site_label_D
_geom_hbond_atom_site_label_H
_geom_hbond_atom_site_label_A
_geom_hbond_site_symmetry_A
_geom_hbond_distance_DH
_geom_hbond_distance_HA
_geom_hbond_distance_DA
_geom_hbond_angle_DHA
O3 H3B O12 1_565 0.82 1.94 2.749(3) 169.4
O6 H6B O3W 1_545 0.82 1.86 2.642(3) 159.2
O9 H9A O17 2_565 0.82 1.86 2.673(3) 172.8
O12 H12A O11 2_556 0.82 1.94 2.746(3) 167.7
O15 H15C O6 1_465 0.82 1.91 2.722(3) 173.5
O18 H18B O9 1_545 0.82 1.95 2.768(3) 173.2
O2W H2WA O5 . 0.83(5) 2.02(5) 2.767(3) 150(4)
O2W H2WB N2 1_545 0.834(18) 2.03(2) 2.841(3) 164(5)
O3W H3WB O3 . 0.85(4) 1.99(2) 2.816(3) 167(5)
O1W H1WA O13 . 0.81(5) 1.96(4) 2.755(3) 165(4)
O1W H1WB N4 1_565 0.826(18) 1.99(2) 2.778(3) 160(4)
O3W H3WA O1 2_666 0.84(4) 1.94(4) 2.773(3) 172(4)

loop_
_geom_torsion_atom_site_label_1
_geom_torsion_atom_site_label_2
_geom_torsion_atom_site_label_3
_geom_torsion_atom_site_label_4
_geom_torsion_site_symmetry_1
_geom_torsion_site_symmetry_2
_geom_torsion_site_symmetry_3
_geom_torsion_site_symmetry_4
_geom_torsion
_geom_torsion_publ_flag
O5 Sm1 N1 C53 . . . . 41.9(3) ?
O4 Sm1 N1 C53 . . . . 38.2(2) ?
O1W Sm1 N1 C53 . . . . -121.6(2) ?
O10 Sm1 N1 C53 . . . . -163.8(2) ?
O2 Sm1 N1 C53 . . . . 161.8(2) ?
O7 Sm1 N1 C53 . . . . -42.0(2) ?
O1 Sm1 N1 C53 . . . . 111.2(2) ?
O8 Sm1 N1 C53 . . . . -57.7(2) ?
C16 Sm1 N1 C53 . . . . 42.4(2) ?
C8 Sm1 N1 C53 . . . . 135.4(2) ?
C24 Sm1 N1 C53 . . . . -50.9(2) ?
O5 Sm1 N1 C49 . . . . -145.0(2) ?
O4 Sm1 N1 C49 . . . . -148.7(2) ?
O1W Sm1 N1 C49 . . . . 51.5(2) ?
O10 Sm1 N1 C49 . . . . 9.2(3) ?
O2 Sm1 N1 C49 . . . . -25.1(2) ?
O7 Sm1 N1 C49 . . . . 131.0(2) ?
O1 Sm1 N1 C49 . . . . -75.7(2) ?
O8 Sm1 N1 C49 . . . . 115.4(2) ?
C16 Sm1 N1 C49 . . . . -144.6(2) ?
C8 Sm1 N1 C49 . . . . -51.5(2) ?
C24 Sm1 N1 C49 . . . . 122.1(2) ?
O8 Sm2 N3 C63 . . . . 173.16(19) ?
O14 Sm2 N3 C63 . . . . -23.8(2) ?
O13 Sm2 N3 C63 . . . . -42.1(2) ?
O2W Sm2 N3 C63 . . . . 125.9(2) ?
O16 Sm2 N3 C63 . . . . -157.3(2) ?
O17 Sm2 N3 C63 . . . . -104.2(2) ?
O10 Sm2 N3 C63 . . . . 56.8(2) ?
O11 Sm2 N3 C63 . . . . 52.3(2) ?
C40 Sm2 N3 C63 . . . . -32.3(2) ?
C48 Sm2 N3 C63 . . . . -131.0(2) ?
C32 Sm2 N3 C63 . . . . 57.3(2) ?
O8 Sm2 N3 C59 . . . . 0.6(3) ?
O14 Sm2 N3 C59 . . . . 163.7(2) ?
O13 Sm2 N3 C59 . . . . 145.3(2) ?
O2W Sm2 N3 C59 . . . . -46.6(2) ?
O16 Sm2 N3 C59 . . . . 30.1(2) ?
O17 Sm2 N3 C59 . . . . 83.2(2) ?
O10 Sm2 N3 C59 . . . . -115.8(2) ?
O11 Sm2 N3 C59 . . . . -120.2(2) ?
C40 Sm2 N3 C59 . . . . 155.1(2) ?
C48 Sm2 N3 C59 . . . . 56.4(2) ?
C32 Sm2 N3 C59 . . . . -115.2(2) ?
C6 C1 C2 C3 . . . . -1.1(5) ?
C7 C1 C2 C3 . . . . -179.2(3) ?
C1 C2 C3 C4 . . . . 0.4(5) ?
C2 C3 C4 C5 . . . . 1.4(5) ?
C2 C3 C4 O3 . . . . -179.5(3) ?
C3 C4 C5 C6 . . . . -2.5(5) ?
O3 C4 C5 C6 . . . . 178.4(3) ?
C4 C5 C6 C1 . . . . 1.8(5) ?
C2 C1 C6 C5 . . . . 0.0(5) ?
C7 C1 C6 C5 . . . . 178.2(3) ?
C2 C1 C7 C8 . . . . -48.6(4) ?
C6 C1 C7 C8 . . . . 133.4(3) ?
C1 C7 C8 O1 . . . . 99.3(3) ?
C1 C7 C8 O2 . . . . -78.3(3) ?
C1 C7 C8 Sm1 . . . . -3.1(14) ?
O5 Sm1 C8 O1 . . . . 17.46(17) ?
O4 Sm1 C8 O1 . . . . -35.80(16) ?
O1W Sm1 C8 O1 . . . . 169.98(16) ?
O10 Sm1 C8 O1 . . . . 90.41(16) ?
O2 Sm1 C8 O1 . . . . 170.0(3) ?
O7 Sm1 C8 O1 . . . . -106.0(2) ?
O8 Sm1 C8 O1 . . . . 96.9(2) ?
N1 Sm1 C8 O1 . . . . -111.17(17) ?
C16 Sm1 C8 O1 . . . . -9.14(17) ?
O5 Sm1 C8 O2 . . . . -152.59(15) ?
O4 Sm1 C8 O2 . . . . 154.15(15) ?
O1W Sm1 C8 O2 . . . . -0.07(16) ?
O10 Sm1 C8 O2 . . . . -79.64(16) ?
O7 Sm1 C8 O2 . . . . 83.9(2) ?
O1 Sm1 C8 O2 . . . . -170.0(3) ?
O8 Sm1 C8 O2 . . . . -73.2(2) ?
N1 Sm1 C8 O2 . . . . 78.78(16) ?
C16 Sm1 C8 O2 . . . . -179.19(16) ?
O5 Sm1 C8 C7 . . . . 125.7(12) ?
O4 Sm1 C8 C7 . . . . 72.5(12) ?
O1W Sm1 C8 C7 . . . . -81.8(12) ?
O10 Sm1 C8 C7 . . . . -161.3(12) ?
O2 Sm1 C8 C7 . . . . -81.7(12) ?
O7 Sm1 C8 C7 . . . . 2.3(13) ?
O1 Sm1 C8 C7 . . . . 108.3(13) ?
O8 Sm1 C8 C7 . . . . -154.9(11) ?
N1 Sm1 C8 C7 . . . . -2.9(12) ?
C16 Sm1 C8 C7 . . . . 99.1(12) ?
C14 C9 C10 C11 . . . . 0.4(5) ?
C15 C9 C10 C11 . . . . -179.1(3) ?
C9 C10 C11 C12 . . . . -0.1(5) ?
C10 C11 C12 C13 . . . . -0.8(5) ?
C10 C11 C12 O6 . . . . 179.1(3) ?
C11 C12 C13 C14 . . . . 1.3(5) ?
O6 C12 C13 C14 . . . . -178.6(3) ?
C12 C13 C14 C9 . . . . -1.0(5) ?
C10 C9 C14 C13 . . . . 0.1(5) ?
C15 C9 C14 C13 . . . . 179.6(3) ?
C10 C9 C15 C16 . . . . -99.8(4) ?
C14 C9 C15 C16 . . . . 80.6(4) ?
C9 C15 C16 O4 . . . . 172.7(3) ?
C9 C15 C16 O5 . . . . -4.9(4) ?
C9 C15 C16 Sm1 . . . . 88.5(10) ?
O5 Sm1 C16 O4 . . . . 170.2(3) ?
O1W Sm1 C16 O4 . . . . 95.9(3) ?
O10 Sm1 C16 O4 . . . . -178.23(17) ?
O2 Sm1 C16 O4 . . . . -87.59(18) ?
O7 Sm1 C16 O4 . . . . 64.78(18) ?
O1 Sm1 C16 O4 . . . . -91.43(18) ?
O8 Sm1 C16 O4 . . . . 115.67(18) ?
N1 Sm1 C16 O4 . . . . -9.11(19) ?
C8 Sm1 C16 O4 . . . . -87.17(18) ?
C24 Sm1 C16 O4 . . . . 89.63(18) ?
O4 Sm1 C16 O5 . . . . -170.2(3) ?
O1W Sm1 C16 O5 . . . . -74.3(3) ?
O10 Sm1 C16 O5 . . . . 11.61(17) ?
O2 Sm1 C16 O5 . . . . 102.25(17) ?
O7 Sm1 C16 O5 . . . . -105.38(17) ?
O1 Sm1 C16 O5 . . . . 98.40(17) ?
O8 Sm1 C16 O5 . . . . -54.49(17) ?
N1 Sm1 C16 O5 . . . . -179.27(16) ?
C8 Sm1 C16 O5 . . . . 102.66(17) ?
C24 Sm1 C16 O5 . . . . -80.53(17) ?
O5 Sm1 C16 C15 . . . . -99.6(10) ?
O4 Sm1 C16 C15 . . . . 90.2(10) ?
O1W Sm1 C16 C15 . . . . -173.9(9) ?
O10 Sm1 C16 C15 . . . . -88.0(10) ?
O2 Sm1 C16 C15 . . . . 2.7(10) ?
O7 Sm1 C16 C15 . . . . 155.0(10) ?
O1 Sm1 C16 C15 . . . . -1.2(10) ?
O8 Sm1 C16 C15 . . . . -154.1(10) ?
N1 Sm1 C16 C15 . . . . 81.1(10) ?
C8 Sm1 C16 C15 . . . . 3.1(10) ?
C24 Sm1 C16 C15 . . . . 179.7(12) ?
C22 C17 C18 C19 . . . . 0.3(4) ?
C23 C17 C18 C19 . . . . 178.9(3) ?
C17 C18 C19 C20 . . . . 0.0(5) ?
C18 C19 C20 O9 . . . . -180.0(3) ?
C18 C19 C20 C21 . . . . -0.5(5) ?
O9 C20 C21 C22 . . . . -179.9(3) ?
C19 C20 C21 C22 . . . . 0.6(5) ?
C18 C17 C22 C21 . . . . -0.2(5) ?
C23 C17 C22 C21 . . . . -178.8(3) ?
C20 C21 C22 C17 . . . . -0.2(5) ?
C22 C17 C23 C24 . . . . 98.0(4) ?
C18 C17 C23 C24 . . . . -80.5(4) ?
C17 C23 C24 O7 . . . . -45.2(5) ?
C17 C23 C24 O8 . . . . 132.7(3) ?
O5 Sm1 C24 O7 . . . . -109.12(19) ?
O4 Sm1 C24 O7 . . . . -56.05(19) ?
O1W Sm1 C24 O7 . . . . 99.17(19) ?
O10 Sm1 C24 O7 . . . . 177.77(19) ?
O2 Sm1 C24 O7 . . . . 93.0(2) ?
O1 Sm1 C24 O7 . . . . -85.8(3) ?
O8 Sm1 C24 O7 . . . . -172.3(3) ?
N1 Sm1 C24 O7 . . . . 20.6(2) ?
C16 Sm1 C24 O7 . . . . -82.69(19) ?
O5 Sm1 C24 O8 . . . . 63.22(16) ?
O4 Sm1 C24 O8 . . . . 116.29(16) ?
O1W Sm1 C24 O8 . . . . -88.49(17) ?
O10 Sm1 C24 O8 . . . . -9.89(17) ?
O2 Sm1 C24 O8 . . . . -94.70(19) ?
O7 Sm1 C24 O8 . . . . 172.3(3) ?
O1 Sm1 C24 O8 . . . . 86.5(3) ?
N1 Sm1 C24 O8 . . . . -167.03(16) ?
C16 Sm1 C24 O8 . . . . 89.66(17) ?
C30 C25 C26 C27 . . . . -1.0(4) ?
C31 C25 C26 C27 . . . . 177.9(3) ?
C25 C26 C27 C28 . . . . -0.5(5) ?
C26 C27 C28 O12 . . . . -179.6(3) ?
C26 C27 C28 C29 . . . . 1.5(5) ?
C27 C28 C29 C30 . . . . -1.0(5) ?
O12 C28 C29 C30 . . . . -179.9(3) ?
C28 C29 C30 C25 . . . . -0.6(5) ?
C26 C25 C30 C29 . . . . 1.6(5) ?
C31 C25 C30 C29 . . . . -177.3(3) ?
C30 C25 C31 C32 . . . . 75.7(4) ?
C26 C25 C31 C32 . . . . -103.2(3) ?
C25 C31 C32 O11 . . . . 12.0(5) ?
C25 C31 C32 O10 . . . . -167.8(3) ?
C25 C31 C32 Sm2 . . . . -94.3(9) ?
O8 Sm2 C32 O11 . . . . -169.19(17) ?
O14 Sm2 C32 O11 . . . . 62.78(17) ?
O13 Sm2 C32 O11 . . . . 115.67(17) ?
O2W Sm2 C32 O11 . . . . -91.42(18) ?
O16 Sm2 C32 O11 . . . . -93.80(19) ?
O17 Sm2 C32 O11 . . . . 70.9(3) ?
O10 Sm2 C32 O11 . . . . 167.4(3) ?
N3 Sm2 C32 O11 . . . . -11.50(18) ?
C40 Sm2 C32 O11 . . . . 89.15(17) ?
O8 Sm2 C32 O10 . . . . 23.39(16) ?
O14 Sm2 C32 O10 . . . . -104.64(16) ?
O13 Sm2 C32 O10 . . . . -51.76(16) ?
O2W Sm2 C32 O10 . . . . 101.15(16) ?
O16 Sm2 C32 O10 . . . . 98.78(18) ?
O17 Sm2 C32 O10 . . . . -96.5(3) ?
O11 Sm2 C32 O10 . . . . -167.4(3) ?
N3 Sm2 C32 O10 . . . . -178.93(15) ?
C40 Sm2 C32 O10 . . . . -78.28(16) ?
O8 Sm2 C32 C31 . . . . -56.4(9) ?
O14 Sm2 C32 C31 . . . . 175.6(9) ?
O13 Sm2 C32 C31 . . . . -131.5(9) ?
O2W Sm2 C32 C31 . . . . 21.4(9) ?
O16 Sm2 C32 C31 . . . . 19.0(10) ?
O17 Sm2 C32 C31 . . . . -176.3(8) ?
O10 Sm2 C32 C31 . . . . -79.8(9) ?
O11 Sm2 C32 C31 . . . . 112.8(10) ?
N3 Sm2 C32 C31 . . . . 101.3(9) ?
C40 Sm2 C32 C31 . . . . -158.0(9) ?
C38 C33 C34 C35 . . . . -0.1(5) ?
C39 C33 C34 C35 . . . . 179.2(3) ?
C33 C34 C35 C36 . . . . -0.4(5) ?
C34 C35 C36 O15 . . . . -179.4(3) ?
C34 C35 C36 C37 . . . . 0.3(5) ?
O15 C36 C37 C38 . . . . 179.9(3) ?
C35 C36 C37 C38 . . . . 0.2(5) ?
C34 C33 C38 C37 . . . . 0.6(5) ?
C39 C33 C38 C37 . . . . -178.7(3) ?
C36 C37 C38 C33 . . . . -0.6(5) ?
C38 C33 C39 C40 . . . . -114.4(3) ?
C34 C33 C39 C40 . . . . 66.3(4) ?
C33 C39 C40 O14 . . . . 173.8(3) ?
C33 C39 C40 O13 . . . . -7.8(4) ?
O8 Sm2 C40 O14 . . . . -171.84(16) ?
O13 Sm2 C40 O14 . . . . -178.9(3) ?
O2W Sm2 C40 O14 . . . . -83.0(2) ?
O16 Sm2 C40 O14 . . . . 100.50(17) ?
O17 Sm2 C40 O14 . . . . 92.67(17) ?
O10 Sm2 C40 O14 . . . . -106.64(17) ?
O11 Sm2 C40 O14 . . . . -56.52(17) ?
N3 Sm2 C40 O14 . . . . 18.84(18) ?
C48 Sm2 C40 O14 . . . . 94.02(17) ?
C32 Sm2 C40 O14 . . . . -81.54(17) ?
O8 Sm2 C40 O13 . . . . 7.03(17) ?
O14 Sm2 C40 O13 . . . . 178.9(3) ?
O2W Sm2 C40 O13 . . . . 95.9(2) ?
O16 Sm2 C40 O13 . . . . -80.64(18) ?
O17 Sm2 C40 O13 . . . . -88.47(17) ?
O10 Sm2 C40 O13 . . . . 72.22(16) ?
O11 Sm2 C40 O13 . . . . 122.35(17) ?
N3 Sm2 C40 O13 . . . . -162.29(16) ?
C48 Sm2 C40 O13 . . . . -87.11(17) ?
C32 Sm2 C40 O13 . . . . 97.32(17) ?
C46 C41 C42 C43 . . . . 0.0(4) ?
C47 C41 C42 C43 . . . . 177.1(3) ?
C41 C42 C43 C44 . . . . -1.3(5) ?
C42 C43 C44 O18 . . . . -178.4(3) ?
C42 C43 C44 C45 . . . . 1.9(5) ?
O18 C44 C45 C46 . . . . 179.2(3) ?
C43 C44 C45 C46 . . . . -1.3(5) ?
C44 C45 C46 C41 . . . . -0.1(5) ?
C42 C41 C46 C45 . . . . 0.7(4) ?
C47 C41 C46 C45 . . . . -176.5(3) ?
C42 C41 C47 C48 . . . . -69.6(4) ?
C46 C41 C47 C48 . . . . 107.4(3) ?
C41 C47 C48 O16 . . . . 57.3(4) ?
C41 C47 C48 O17 . . . . -121.6(3) ?
O8 Sm2 C48 O16 . . . . 65.60(16) ?
O14 Sm2 C48 O16 . . . . -165.05(15) ?
O13 Sm2 C48 O16 . . . . 140.81(15) ?
O2W Sm2 C48 O16 . . . . -13.28(17) ?
O17 Sm2 C48 O16 . . . . 170.8(3) ?
O10 Sm2 C48 O16 . . . . 68.1(3) ?
O11 Sm2 C48 O16 . . . . -87.5(2) ?
N3 Sm2 C48 O16 . . . . -93.97(16) ?
C40 Sm2 C48 O16 . . . . 167.87(16) ?
O8 Sm2 C48 O17 . . . . -105.24(17) ?
O14 Sm2 C48 O17 . . . . 24.12(17) ?
O13 Sm2 C48 O17 . . . . -30.02(17) ?
O2W Sm2 C48 O17 . . . . 175.88(16) ?
O16 Sm2 C48 O17 . . . . -170.8(3) ?
O10 Sm2 C48 O17 . . . . -102.7(3) ?
O11 Sm2 C48 O17 . . . . 101.6(2) ?
N3 Sm2 C48 O17 . . . . 95.19(17) ?
C40 Sm2 C48 O17 . . . . -2.97(18) ?
C53 N1 C49 C50 . . . . 2.0(5) ?
Sm1 N1 C49 C50 . . . . -171.2(2) ?
N1 C49 C50 C51 . . . . 0.1(5) ?
C49 C50 C51 C52 . . . . -2.1(5) ?
C49 C50 C51 C56 . . . . 176.2(3) ?
C50 C51 C52 C53 . . . . 1.9(5) ?
C56 C51 C52 C53 . . . . -176.5(3) ?
C49 N1 C53 C52 . . . . -2.3(5) ?
Sm1 N1 C53 C52 . . . . 171.4(3) ?
C51 C52 C53 N1 . . . . 0.3(5) ?
C58 N2 C54 C55 . . . . 1.1(6) ?
N2 C54 C55 C56 . . . . -0.5(6) ?
C54 C55 C56 C57 . . . . -1.2(5) ?
C54 C55 C56 C51 . . . . 176.2(3) ?
C50 C51 C56 C57 . . . . 29.0(5) ?
C52 C51 C56 C57 . . . . -152.8(3) ?
C50 C51 C56 C55 . . . . -148.3(3) ?
C52 C51 C56 C55 . . . . 30.0(5) ?
C55 C56 C57 C58 . . . . 2.2(6) ?
C51 C56 C57 C58 . . . . -175.1(3) ?
C54 N2 C58 C57 . . . . 0.0(6) ?
C56 C57 C58 N2 . . . . -1.7(7) ?
C63 N3 C59 C60 . . . . -2.1(4) ?
Sm2 N3 C59 C60 . . . . 170.8(2) ?
N3 C59 C60 C61 . . . . -1.5(5) ?
C59 C60 C61 C62 . . . . 3.5(4) ?
C59 C60 C61 C66 . . . . -173.5(3) ?
C60 C61 C62 C63 . . . . -2.2(4) ?
C66 C61 C62 C63 . . . . 174.8(3) ?
C59 N3 C63 C62 . . . . 3.6(4) ?
Sm2 N3 C63 C62 . . . . -169.3(2) ?
C61 C62 C63 N3 . . . . -1.5(5) ?
C68 N4 C64 C65 . . . . -0.3(6) ?
N4 C64 C65 C66 . . . . 2.5(6) ?
C64 C65 C66 C67 . . . . -2.4(5) ?
C64 C65 C66 C61 . . . . 174.5(3) ?
C60 C61 C66 C65 . . . . -17.0(5) ?
C62 C61 C66 C65 . . . . 166.1(3) ?
C60 C61 C66 C67 . . . . 159.7(3) ?
C62 C61 C66 C67 . . . . -17.1(5) ?
C65 C66 C67 C68 . . . . 0.4(5) ?
C61 C66 C67 C68 . . . . -176.5(3) ?
C64 N4 C68 C67 . . . . -1.9(6) ?
C66 C67 C68 N4 . . . . 1.9(6) ?
O2 C8 O1 Sm1 . . . . 9.7(3) ?
C7 C8 O1 Sm1 . . . . -167.9(2) ?
O5 Sm1 O1 C8 . . . . -162.32(17) ?
O4 Sm1 O1 C8 . . . . 142.36(17) ?
O1W Sm1 O1 C8 . . . . -12.25(19) ?
O10 Sm1 O1 C8 . . . . -89.67(16) ?
O2 Sm1 O1 C8 . . . . -5.50(15) ?
O7 Sm1 O1 C8 . . . . 120.68(18) ?
O8 Sm1 O1 C8 . . . . -131.82(16) ?
N1 Sm1 O1 C8 . . . . 65.50(16) ?
C16 Sm1 O1 C8 . . . . 170.32(18) ?
C24 Sm1 O1 C8 . . . . 173.7(2) ?
O1 C8 O2 Sm1 . . . . -10.1(3) ?
C7 C8 O2 Sm1 . . . . 167.5(2) ?
O5 Sm1 O2 C8 . . . . 32.73(18) ?
O4 Sm1 O2 C8 . . . . -29.18(17) ?
O1W Sm1 O2 C8 . . . . 179.93(17) ?
O10 Sm1 O2 C8 . . . . 99.38(16) ?
O7 Sm1 O2 C8 . . . . -132.26(16) ?
O1 Sm1 O2 C8 . . . . 5.56(15) ?
O8 Sm1 O2 C8 . . . . 142.44(15) ?
N1 Sm1 O2 C8 . . . . -94.42(16) ?
C16 Sm1 O2 C8 . . . . 0.94(18) ?
C24 Sm1 O2 C8 . . . . -173.95(15) ?
O5 C16 O4 Sm1 . . . . 9.9(3) ?
C15 C16 O4 Sm1 . . . . -167.6(3) ?
O5 Sm1 O4 C16 . . . . -5.52(16) ?
O1W Sm1 O4 C16 . . . . -145.07(18) ?
O10 Sm1 O4 C16 . . . . 2.2(2) ?
O2 Sm1 O4 C16 . . . . 107.38(18) ?
O7 Sm1 O4 C16 . . . . -112.04(18) ?
O1 Sm1 O4 C16 . . . . 79.52(18) ?
O8 Sm1 O4 C16 . . . . -67.19(18) ?
N1 Sm1 O4 C16 . . . . 170.88(19) ?
C8 Sm1 O4 C16 . . . . 95.12(18) ?
C24 Sm1 O4 C16 . . . . -90.93(18) ?
O4 C16 O5 Sm1 . . . . -10.0(3) ?
C15 C16 O5 Sm1 . . . . 167.5(3) ?
O4 Sm1 O5 C16 . . . . 5.49(16) ?
O1W Sm1 O5 C16 . . . . 151.41(17) ?
O10 Sm1 O5 C16 . . . . -168.04(18) ?
O2 Sm1 O5 C16 . . . . -95.10(17) ?
O7 Sm1 O5 C16 . . . . 75.38(17) ?
O1 Sm1 O5 C16 . . . . -73.45(17) ?
O8 Sm1 O5 C16 . . . . 122.91(17) ?
N1 Sm1 O5 C16 . . . . 0.9(2) ?
C8 Sm1 O5 C16 . . . . -81.26(17) ?
C24 Sm1 O5 C16 . . . . 99.07(17) ?
O8 C24 O7 Sm1 . . . . -7.9(3) ?
C23 C24 O7 Sm1 . . . . 170.0(3) ?
O5 Sm1 O7 C24 . . . . 71.33(19) ?
O4 Sm1 O7 C24 . . . . 121.8(2) ?
O1W Sm1 O7 C24 . . . . -74.19(19) ?
O10 Sm1 O7 C24 . . . . -2.5(2) ?
O2 Sm1 O7 C24 . . . . -121.23(19) ?
O1 Sm1 O7 C24 . . . . 142.98(18) ?
O8 Sm1 O7 C24 . . . . 4.32(17) ?
N1 Sm1 O7 C24 . . . . -158.8(2) ?
C16 Sm1 O7 C24 . . . . 97.2(2) ?
C8 Sm1 O7 C24 . . . . -164.0(2) ?
O7 C24 O8 Sm2 . . . . 164.8(3) ?
C23 C24 O8 Sm2 . . . . -13.1(6) ?
Sm1 C24 O8 Sm2 . . . . 157.3(4) ?
O7 C24 O8 Sm1 . . . . 7.5(3) ?
C23 C24 O8 Sm1 . . . . -170.4(3) ?
O14 Sm2 O8 C24 . . . . -82.6(4) ?
O13 Sm2 O8 C24 . . . . -74.7(4) ?
O2W Sm2 O8 C24 . . . . 124.6(4) ?
O16 Sm2 O8 C24 . . . . 47.4(4) ?
O17 Sm2 O8 C24 . . . . -1.6(4) ?
O10 Sm2 O8 C24 . . . . -155.1(4) ?
O11 Sm2 O8 C24 . . . . -170.8(4) ?
N3 Sm2 O8 C24 . . . . 76.5(5) ?
C40 Sm2 O8 C24 . . . . -78.0(4) ?
C48 Sm2 O8 C24 . . . . 23.9(4) ?
C32 Sm2 O8 C24 . . . . -165.7(4) ?
O14 Sm2 O8 Sm1 . . . . 72.61(11) ?
O13 Sm2 O8 Sm1 . . . . 80.48(8) ?
O2W Sm2 O8 Sm1 . . . . -80.24(9) ?
O16 Sm2 O8 Sm1 . . . . -157.40(9) ?
O17 Sm2 O8 Sm1 . . . . 153.60(8) ?
O10 Sm2 O8 Sm1 . . . . 0.08(6) ?
O11 Sm2 O8 Sm1 . . . . -15.60(10) ?
N3 Sm2 O8 Sm1 . . . . -128.35(14) ?
C40 Sm2 O8 Sm1 . . . . 77.21(9) ?
C48 Sm2 O8 Sm1 . . . . 179.11(9) ?
C32 Sm2 O8 Sm1 . . . . -10.57(9) ?
O5 Sm1 O8 C24 . . . . -113.14(17) ?
O4 Sm1 O8 C24 . . . . -66.49(17) ?
O1W Sm1 O8 C24 . . . . 83.36(17) ?
O10 Sm1 O8 C24 . . . . 169.19(18) ?
O2 Sm1 O8 C24 . . . . 121.15(17) ?
O7 Sm1 O8 C24 . . . . -4.17(17) ?
O1 Sm1 O8 C24 . . . . -143.66(18) ?
N1 Sm1 O8 C24 . . . . 15.45(19) ?
C16 Sm1 O8 C24 . . . . -90.90(17) ?
C8 Sm1 O8 C24 . . . . 162.1(2) ?
O5 Sm1 O8 Sm2 . . . . 77.59(8) ?
O4 Sm1 O8 Sm2 . . . . 124.24(8) ?
O1W Sm1 O8 Sm2 . . . . -85.92(9) ?
O10 Sm1 O8 Sm2 . . . . -0.08(7) ?
O2 Sm1 O8 Sm2 . . . . -48.12(13) ?
O7 Sm1 O8 Sm2 . . . . -173.44(12) ?
O1 Sm1 O8 Sm2 . . . . 47.06(16) ?
N1 Sm1 O8 Sm2 . . . . -153.82(8) ?
C16 Sm1 O8 Sm2 . . . . 99.83(9) ?
C8 Sm1 O8 Sm2 . . . . -7.1(2) ?
C24 Sm1 O8 Sm2 . . . . -169.3(2) ?
O11 C32 O10 Sm1 . . . . -151.8(2) ?
C31 C32 O10 Sm1 . . . . 28.0(4) ?
Sm2 C32 O10 Sm1 . . . . -139.1(3) ?
O11 C32 O10 Sm2 . . . . -12.7(3) ?
C31 C32 O10 Sm2 . . . . 167.1(2) ?
O5 Sm1 O10 C32 . . . . 53.5(3) ?
O4 Sm1 O10 C32 . . . . 47.1(3) ?
O1W Sm1 O10 C32 . . . . -148.6(3) ?
O2 Sm1 O10 C32 . . . . -73.2(3) ?
O7 Sm1 O10 C32 . . . . 140.8(3) ?
O1 Sm1 O10 C32 . . . . -21.8(3) ?
O8 Sm1 O10 C32 . . . . 135.0(3) ?
N1 Sm1 O10 C32 . . . . -106.1(3) ?
C16 Sm1 O10 C32 . . . . 48.1(3) ?
C8 Sm1 O10 C32 . . . . -47.8(3) ?
C24 Sm1 O10 C32 . . . . 139.7(3) ?
O5 Sm1 O10 Sm2 . . . . -81.44(8) ?
O4 Sm1 O10 Sm2 . . . . -87.86(10) ?
O1W Sm1 O10 Sm2 . . . . 76.42(8) ?
O2 Sm1 O10 Sm2 . . . . 151.85(8) ?
O7 Sm1 O10 Sm2 . . . . 5.86(11) ?
O1 Sm1 O10 Sm2 . . . . -156.70(8) ?
O8 Sm1 O10 Sm2 . . . . 0.07(6) ?
N1 Sm1 O10 Sm2 . . . . 118.99(15) ?
C16 Sm1 O10 Sm2 . . . . -86.88(9) ?
C8 Sm1 O10 Sm2 . . . . 177.23(9) ?
C24 Sm1 O10 Sm2 . . . . 4.80(9) ?
O8 Sm2 O10 C32 . . . . -154.56(18) ?
O14 Sm2 O10 C32 . . . . 74.28(16) ?
O13 Sm2 O10 C32 . . . . 125.87(17) ?
O2W Sm2 O10 C32 . . . . -71.46(16) ?
O16 Sm2 O10 C32 . . . . -116.85(17) ?
O17 Sm2 O10 C32 . . . . 140.59(18) ?
O11 Sm2 O10 C32 . . . . 6.88(16) ?
N3 Sm2 O10 C32 . . . . 1.30(19) ?
C40 Sm2 O10 C32 . . . . 99.62(17) ?
C48 Sm2 O10 C32 . . . . -157.3(2) ?
O8 Sm2 O10 Sm1 . . . . -0.08(7) ?
O14 Sm2 O10 Sm1 . . . . -131.24(8) ?
O13 Sm2 O10 Sm1 . . . . -79.65(8) ?
O2W Sm2 O10 Sm1 . . . . 83.02(8) ?
O16 Sm2 O10 Sm1 . . . . 37.63(13) ?
O17 Sm2 O10 Sm1 . . . . -64.93(16) ?
O11 Sm2 O10 Sm1 . . . . 161.36(12) ?
N3 Sm2 O10 Sm1 . . . . 155.78(8) ?
C40 Sm2 O10 Sm1 . . . . -105.90(8) ?
C48 Sm2 O10 Sm1 . . . . -2.8(3) ?
C32 Sm2 O10 Sm1 . . . . 154.5(2) ?
O10 C32 O11 Sm2 . . . . 12.5(3) ?
C31 C32 O11 Sm2 . . . . -167.3(3) ?
O8 Sm2 O11 C32 . . . . 11.97(19) ?
O14 Sm2 O11 C32 . . . . -112.65(18) ?
O13 Sm2 O11 C32 . . . . -66.94(18) ?
O2W Sm2 O11 C32 . . . . 80.11(18) ?
O16 Sm2 O11 C32 . . . . 119.63(18) ?
O17 Sm2 O11 C32 . . . . -149.20(17) ?
O10 Sm2 O11 C32 . . . . -7.00(16) ?
N3 Sm2 O11 C32 . . . . 168.36(18) ?
C40 Sm2 O11 C32 . . . . -89.78(18) ?
C48 Sm2 O11 C32 . . . . 161.98(19) ?
O14 C40 O13 Sm2 . . . . 1.1(3) ?
C39 C40 O13 Sm2 . . . . -177.3(2) ?
O8 Sm2 O13 C40 . . . . -172.88(18) ?
O14 Sm2 O13 C40 . . . . -0.63(16) ?
O2W Sm2 O13 C40 . . . . -135.63(18) ?
O16 Sm2 O13 C40 . . . . 115.71(17) ?
O17 Sm2 O13 C40 . . . . 84.53(17) ?
O10 Sm2 O13 C40 . . . . -102.81(17) ?
O11 Sm2 O13 C40 . . . . -59.52(17) ?
N3 Sm2 O13 C40 . . . . 21.7(2) ?
C48 Sm2 O13 C40 . . . . 97.69(17) ?
C32 Sm2 O13 C40 . . . . -82.41(17) ?
O13 C40 O14 Sm2 . . . . -1.1(3) ?
C39 C40 O14 Sm2 . . . . 177.3(2) ?
O8 Sm2 O14 C40 . . . . 10.1(2) ?
O13 Sm2 O14 C40 . . . . 0.64(16) ?
O2W Sm2 O14 C40 . . . . 140.64(16) ?
O16 Sm2 O14 C40 . . . . -99.49(17) ?
O17 Sm2 O14 C40 . . . . -80.88(17) ?
O10 Sm2 O14 C40 . . . . 71.96(17) ?
O11 Sm2 O14 C40 . . . . 119.62(17) ?
N3 Sm2 O14 C40 . . . . -160.90(18) ?
C48 Sm2 O14 C40 . . . . -91.52(17) ?
C32 Sm2 O14 C40 . . . . 96.54(17) ?
O17 C48 O16 Sm2 . . . . 9.3(3) ?
C47 C48 O16 Sm2 . . . . -169.6(2) ?
O8 Sm2 O16 C48 . . . . -112.93(16) ?
O14 Sm2 O16 C48 . . . . 18.30(19) ?
O13 Sm2 O16 C48 . . . . -44.99(17) ?
O2W Sm2 O16 C48 . . . . 166.54(17) ?
O17 Sm2 O16 C48 . . . . -5.15(15) ?
O10 Sm2 O16 C48 . . . . -147.80(15) ?
O11 Sm2 O16 C48 . . . . 127.73(16) ?
N3 Sm2 O16 C48 . . . . 79.21(16) ?
C40 Sm2 O16 C48 . . . . -14.81(19) ?
C32 Sm2 O16 C48 . . . . 168.84(15) ?
O16 C48 O17 Sm2 . . . . -9.0(3) ?
C47 C48 O17 Sm2 . . . . 169.9(2) ?
O8 Sm2 O17 C48 . . . . 77.00(17) ?
O14 Sm2 O17 C48 . . . . -155.86(17) ?
O13 Sm2 O17 C48 . . . . 149.37(18) ?
O2W Sm2 O17 C48 . . . . -5.1(2) ?
O16 Sm2 O17 C48 . . . . 5.04(15) ?
O10 Sm2 O17 C48 . . . . 134.67(16) ?
O11 Sm2 O17 C48 . . . . -120.14(17) ?
N3 Sm2 O17 C48 . . . . -78.00(17) ?
C40 Sm2 O17 C48 . . . . 176.99(18) ?
C32 Sm2 O17 C48 . . . . -164.1(2) ?
